data_7043036
loop_
_publ_author_name
'Liu, Jia-Jia'
'Meng, Yin-Shan'
'Hlavi\<cka, Ivo'
'Orlita, Milan'
'Jiang, ShangDa'
'Wang, Bing-Wu'
'Gao, Song'

_publ_section_title
;
 Determination of Zero-Field Splittings in Co2+ Halides Complexes with
 Magnetic and Far-IR Measurements
;
_journal_name_full 'Dalton Trans.'
_journal_paper_doi 10.1039/C7DT01486D
_journal_year 2017
_chemical_formula_sum 'C27 H31 Cl4 Co N3'
_chemical_formula_weight 598.28
_chemical_name_systematic
; 
 ? 
;
_space_group_IT_number 14
_symmetry_cell_setting monoclinic
_symmetry_space_group_name_Hall '-P 2ybc'
_symmetry_space_group_name_H-M 'P 1 21/c 1'
_atom_sites_solution_hydrogens geom
_atom_sites_solution_primary direct
_atom_sites_solution_secondary difmap
_audit_creation_method SHELXL-97
_audit_update_record
;
2017-03-06 deposited with the CCDC.
2017-05-18 downloaded from the CCDC.
;
_cell_angle_alpha 90.00
_cell_angle_beta 99.118(3)
_cell_angle_gamma 90.00
_cell_formula_units_Z 4
_cell_length_a 11.7147(4)
_cell_length_b 15.0025(5)
_cell_length_c 16.4202(5)
_cell_measurement_reflns_used 7454
_cell_measurement_temperature 180(2)
_cell_measurement_theta_max 29.2960
_cell_measurement_theta_min 3.2720
_cell_volume 2849.38(16)
_computing_structure_refinement 'SHELXL-97 (Sheldrick, 1997)'
_computing_structure_solution 'SHELXS-97 (Sheldrick, 1990)'
_diffrn_ambient_temperature 180(2)
_diffrn_detector_area_resol_mean 10.3914
_diffrn_measured_fraction_theta_full 0.999
_diffrn_measured_fraction_theta_max 0.999
_diffrn_measurement_device_type 'SuperNova, Dual, Cu at zero, Atlas'
_diffrn_radiation_monochromator graphite
_diffrn_radiation_source 'fine-focus sealed tube'
_diffrn_radiation_type MoK\a
_diffrn_radiation_wavelength 0.71073
_diffrn_reflns_av_R_equivalents 0.0277
_diffrn_reflns_av_sigmaI/netI 0.0339
_diffrn_reflns_limit_h_max 14
_diffrn_reflns_limit_h_min -12
_diffrn_reflns_limit_k_max 17
_diffrn_reflns_limit_k_min -18
_diffrn_reflns_limit_l_max 20
_diffrn_reflns_limit_l_min -17
_diffrn_reflns_number 15711
_diffrn_reflns_theta_full 26.02
_diffrn_reflns_theta_max 26.02
_diffrn_reflns_theta_min 2.83
_diffrn_standards_number 17201
_exptl_absorpt_coefficient_mu 0.998
_exptl_absorpt_correction_T_max 1.00000
_exptl_absorpt_correction_T_min 0.68410
_exptl_absorpt_correction_type multi-scan
_exptl_absorpt_process_details
;
CrysAlisPro, Agilent Technologies,
Version 1.171.36.32 (release 02-08-2013 CrysAlis171 .NET)
(compiled Aug  2 2013,16:46:58)
Empirical absorption correction using spherical harmonics,
 implemented in SCALE3 ABSPACK scaling algorithm.
;
_exptl_crystal_colour green
_exptl_crystal_density_diffrn 1.395
_exptl_crystal_density_method 'not measured'
_exptl_crystal_description block
_exptl_crystal_F_000 1236
_exptl_crystal_size_max 0.3
_exptl_crystal_size_mid 0.16
_exptl_crystal_size_min 0.06
_refine_diff_density_max 0.920
_refine_diff_density_min -0.826
_refine_diff_density_rms 0.056
_refine_ls_extinction_method none
_refine_ls_goodness_of_fit_ref 1.044
_refine_ls_hydrogen_treatment mixed
_refine_ls_matrix_type full
_refine_ls_number_parameters 322
_refine_ls_number_reflns 5628
_refine_ls_number_restraints 0
_refine_ls_restrained_S_all 1.044
_refine_ls_R_factor_all 0.0456
_refine_ls_R_factor_gt 0.0346
_refine_ls_shift/su_max 0.000
_refine_ls_shift/su_mean 0.000
_refine_ls_structure_factor_coef Fsqd
_refine_ls_weighting_details 'calc w=1/[\s^2^(Fo^2^)+(0.0291P)^2^+2.0620P] where P=(Fo^2^+2Fc^2^)/3'
_refine_ls_weighting_scheme calc
_refine_ls_wR_factor_gt 0.0770
_refine_ls_wR_factor_ref 0.0831
_reflns_number_gt 4660
_reflns_number_total 5628
_reflns_threshold_expression >2sigma(I)
_cod_data_source_file c7dt01486d2.cif
_cod_data_source_block 1
_cod_original_cell_volume 2849.38(15)
_cod_original_sg_symbol_H-M p21/c
_cod_database_code 7043036

loop_
_symmetry_equiv_pos_as_xyz
'x, y, z'
'-x, y+1/2, -z+1/2'
'-x, -y, -z'
'x, -y-1/2, z-1/2'

loop_
_atom_site_label
_atom_site_type_symbol
_atom_site_fract_x
_atom_site_fract_y
_atom_site_fract_z
_atom_site_U_iso_or_equiv
_atom_site_adp_type
_atom_site_occupancy
_atom_site_symmetry_multiplicity
_atom_site_calc_flag
_atom_site_refinement_flags
Co1 Co 0.45098(2) 0.495675(19) 0.198796(16) 0.02075(9) Uani 1 1 d .
Cl2 Cl 0.35647(5) 0.53137(4) 0.30401(3) 0.02858(13) Uani 1 1 d .
Cl3 Cl 0.56864(5) 0.60209(4) 0.15975(4) 0.03405(15) Uani 1 1 d .
Cl7 Cl 0.15104(8) 0.34628(5) 0.36414(5) 0.0612(2) Uani 1 1 d .
Cl4 Cl 0.05989(8) 0.26240(8) 0.17307(6) 0.0873(3) Uani 1 1 d .
N25 N 0.29729(14) 0.51343(12) 0.09567(10) 0.0213(4) Uani 1 1 d .
N14 N 0.58510(14) 0.40957(12) 0.27094(10) 0.0203(4) Uani 1 1 d .
C12 C 0.8600(2) 0.50359(16) 0.37986(15) 0.0324(5) Uani 1 1 d .
H12 H 0.9316 0.5252 0.3676 0.039 Uiso 1 1 calc R
C26 C 0.26698(18) 0.44157(15) 0.05668(12) 0.0239(5) Uani 1 1 d .
N30 N 0.41949(14) 0.37272(12) 0.14869(10) 0.0200(4) Uani 1 1 d .
C11 C 0.8380(2) 0.50787(17) 0.45965(14) 0.0341(6) Uani 1 1 d .
H11 H 0.8930 0.5341 0.5016 0.041 Uiso 1 1 calc R
C19 C 0.23432(18) 0.59414(15) 0.07202(12) 0.0235(5) Uani 1 1 d .
C9 C 0.65211(19) 0.43761(15) 0.41792(12) 0.0244(5) Uani 1 1 d .
C35 C 0.33245(17) 0.35948(15) 0.08573(12) 0.0226(4) Uani 1 1 d .
C28 C 0.0938(2) 0.55210(19) 0.16830(16) 0.0410(6) Uani 1 1 d .
H28A H 0.0609 0.4991 0.1385 0.061 Uiso 1 1 calc R
H28B H 0.0340 0.5821 0.1937 0.061 Uiso 1 1 calc R
H28C H 0.1576 0.5343 0.2113 0.061 Uiso 1 1 calc R
C18 C 0.5459(2) 0.39464(17) 0.44083(13) 0.0327(5) Uani 1 1 d .
H18A H 0.4772 0.4186 0.4060 0.049 Uiso 1 1 calc R
H18B H 0.5417 0.4072 0.4988 0.049 Uiso 1 1 calc R
H18C H 0.5497 0.3301 0.4327 0.049 Uiso 1 1 calc R
C8 C 0.67422(18) 0.43867(14) 0.33644(12) 0.0218(4) Uani 1 1 d .
C10 C 0.7360(2) 0.47401(16) 0.47852(13) 0.0312(5) Uani 1 1 d .
H10 H 0.7225 0.4755 0.5341 0.037 Uiso 1 1 calc R
C13 C 0.77910(18) 0.46820(16) 0.31652(13) 0.0259(5) Uani 1 1 d .
C24 C 0.13854(18) 0.61490(16) 0.10897(14) 0.0293(5) Uani 1 1 d .
C32 C 0.46261(19) 0.21767(15) 0.15182(13) 0.0274(5) Uani 1 1 d .
H32 H 0.5084 0.1692 0.1755 0.033 Uiso 1 1 calc R
C17 C 0.8080(2) 0.45884(19) 0.23102(14) 0.0365(6) Uani 1 1 d .
H17A H 0.8837 0.4857 0.2289 0.055 Uiso 1 1 calc R
H17B H 0.7490 0.4892 0.1917 0.055 Uiso 1 1 calc R
H17C H 0.8101 0.3955 0.2167 0.055 Uiso 1 1 calc R
C31 C 0.48406(18) 0.30375(14) 0.18089(12) 0.0214(4) Uani 1 1 d .
C33 C 0.3724(2) 0.20402(16) 0.08714(14) 0.0311(5) Uani 1 1 d .
H33 H 0.3557 0.1456 0.0662 0.037 Uiso 1 1 calc R
C15 C 0.57970(18) 0.32761(15) 0.24889(12) 0.0221(4) Uani 1 1 d .
C34 C 0.30740(19) 0.27525(16) 0.05350(13) 0.0292(5) Uani 1 1 d .
H34 H 0.2462 0.2667 0.0088 0.035 Uiso 1 1 calc R
C20 C 0.2723(2) 0.64994(16) 0.01362(13) 0.0292(5) Uani 1 1 d .
C16 C 0.6595(2) 0.25590(16) 0.28484(15) 0.0356(6) Uani 1 1 d .
H16A H 0.7207 0.2816 0.3257 0.053 Uiso 1 1 calc R
H16B H 0.6940 0.2272 0.2410 0.053 Uiso 1 1 calc R
H16C H 0.6164 0.2116 0.3116 0.053 Uiso 1 1 calc R
C23 C 0.0830(2) 0.69523(17) 0.08794(16) 0.0392(6) Uani 1 1 d .
H23 H 0.0185 0.7113 0.1133 0.047 Uiso 1 1 calc R
C29 C 0.3734(2) 0.62580(19) -0.02747(14) 0.0411(6) Uani 1 1 d .
H29A H 0.4433 0.6221 0.0140 0.062 Uiso 1 1 calc R
H29B H 0.3840 0.6715 -0.0683 0.062 Uiso 1 1 calc R
H29C H 0.3592 0.5680 -0.0550 0.062 Uiso 1 1 calc R
C21 C 0.2123(2) 0.72902(17) -0.00579(15) 0.0398(6) Uani 1 1 d .
H21 H 0.2360 0.7680 -0.0455 0.048 Uiso 1 1 calc R
C6 C 0.2366(2) 0.2982(2) 0.29580(17) 0.0465(7) Uani 1 1 d .
H6A H 0.2573 0.3449 0.2581 0.056 Uiso 1 1 calc R
H6B H 0.3092 0.2752 0.3281 0.056 Uiso 1 1 calc R
C22 C 0.1187(2) 0.75199(18) 0.03157(17) 0.0444(7) Uani 1 1 d .
H22 H 0.0794 0.8067 0.0183 0.053 Uiso 1 1 calc R
C27 C 0.1712(2) 0.43265(18) -0.01543(15) 0.0391(6) Uani 1 1 d .
H27A H 0.1116 0.3926 -0.0008 0.059 Uiso 1 1 calc R
H27B H 0.2023 0.4082 -0.0627 0.059 Uiso 1 1 calc R
H27C H 0.1373 0.4914 -0.0298 0.059 Uiso 1 1 calc R
C5 C 0.1764(2) 0.2246(2) 0.24638(17) 0.0476(7) Uani 1 1 d .
H5A H 0.1472 0.1816 0.2839 0.057 Uiso 1 1 calc R
H5B H 0.2324 0.1929 0.2175 0.057 Uiso 1 1 calc R

loop_
_atom_site_aniso_label
_atom_site_aniso_U_11
_atom_site_aniso_U_22
_atom_site_aniso_U_33
_atom_site_aniso_U_23
_atom_site_aniso_U_13
_atom_site_aniso_U_12
Co1 0.02192(15) 0.01757(16) 0.02250(15) -0.00267(12) 0.00273(11) -0.00227(12)
Cl2 0.0327(3) 0.0273(3) 0.0270(3) -0.0013(2) 0.0089(2) 0.0010(2)
Cl3 0.0302(3) 0.0301(3) 0.0412(3) 0.0058(3) 0.0037(2) -0.0085(2)
Cl7 0.0825(6) 0.0478(5) 0.0614(5) -0.0137(4) 0.0360(4) -0.0167(4)
Cl4 0.0692(6) 0.1092(9) 0.0736(6) -0.0153(6) -0.0187(4) 0.0181(6)
N25 0.0189(9) 0.0227(10) 0.0218(8) -0.0001(7) 0.0013(7) -0.0006(7)
N14 0.0191(9) 0.0224(10) 0.0192(8) -0.0002(7) 0.0021(6) -0.0007(7)
C12 0.0233(12) 0.0310(14) 0.0407(13) 0.0012(11) -0.0020(9) -0.0041(10)
C26 0.0205(10) 0.0265(12) 0.0237(10) -0.0021(9) 0.0003(8) -0.0026(9)
N30 0.0204(9) 0.0203(9) 0.0191(8) -0.0008(7) 0.0027(6) -0.0018(7)
C11 0.0333(13) 0.0305(14) 0.0337(12) -0.0070(10) -0.0093(10) 0.0016(11)
C19 0.0211(10) 0.0212(11) 0.0254(10) -0.0013(9) -0.0050(8) -0.0007(9)
C9 0.0284(11) 0.0208(11) 0.0232(10) 0.0021(9) 0.0015(8) 0.0050(9)
C35 0.0213(10) 0.0234(12) 0.0225(10) -0.0027(9) 0.0013(8) -0.0028(9)
C28 0.0237(12) 0.0496(17) 0.0515(15) 0.0009(13) 0.0119(11) -0.0018(12)
C18 0.0347(13) 0.0378(15) 0.0266(11) 0.0073(10) 0.0079(9) 0.0014(11)
C8 0.0233(10) 0.0177(11) 0.0230(10) 0.0010(9) -0.0005(8) 0.0011(9)
C10 0.0389(13) 0.0287(13) 0.0238(11) -0.0025(10) -0.0013(9) 0.0092(11)
C13 0.0245(11) 0.0258(12) 0.0266(11) 0.0025(9) 0.0013(8) 0.0003(10)
C24 0.0206(11) 0.0292(13) 0.0358(12) -0.0055(10) -0.0029(9) -0.0014(10)
C32 0.0311(12) 0.0203(12) 0.0303(11) 0.0013(9) 0.0032(9) 0.0013(10)
C17 0.0261(12) 0.0513(17) 0.0331(12) 0.0032(12) 0.0078(9) -0.0030(12)
C31 0.0246(11) 0.0195(11) 0.0204(10) 0.0000(9) 0.0045(8) -0.0011(9)
C33 0.0377(13) 0.0205(12) 0.0345(12) -0.0061(10) 0.0039(10) -0.0050(10)
C15 0.0239(11) 0.0216(11) 0.0211(10) 0.0027(9) 0.0046(8) -0.0020(9)
C34 0.0293(12) 0.0284(13) 0.0281(11) -0.0058(10) -0.0012(9) -0.0039(10)
C20 0.0326(12) 0.0288(13) 0.0234(11) 0.0013(10) -0.0043(9) -0.0041(10)
C16 0.0392(14) 0.0231(13) 0.0393(13) 0.0007(11) -0.0096(10) 0.0030(11)
C23 0.0240(12) 0.0333(15) 0.0568(16) -0.0120(13) -0.0050(11) 0.0033(11)
C29 0.0527(16) 0.0466(17) 0.0252(12) 0.0040(11) 0.0096(11) -0.0042(14)
C21 0.0502(16) 0.0266(14) 0.0364(13) 0.0069(11) -0.0118(11) -0.0054(12)
C6 0.0431(15) 0.0465(17) 0.0525(16) 0.0022(14) 0.0156(12) -0.0045(14)
C22 0.0413(15) 0.0249(14) 0.0581(17) -0.0025(13) -0.0191(13) 0.0065(12)
C27 0.0392(14) 0.0309(14) 0.0395(13) -0.0060(11) -0.0177(11) 0.0008(11)
C5 0.0479(16) 0.0491(18) 0.0467(15) -0.0033(13) 0.0103(12) 0.0043(14)

loop_
_atom_type_symbol
_atom_type_description
_atom_type_scat_dispersion_real
_atom_type_scat_dispersion_imag
_atom_type_scat_source
C C 0.0033 0.0016 'International Tables Vol C Tables 4.2.6.8 and 6.1.1.4'
H H 0.0000 0.0000 'International Tables Vol C Tables 4.2.6.8 and 6.1.1.4'
Cl Cl 0.1484 0.1585 'International Tables Vol C Tables 4.2.6.8 and 6.1.1.4'
Co Co 0.3494 0.9721 'International Tables Vol C Tables 4.2.6.8 and 6.1.1.4'
N N 0.0061 0.0033 'International Tables Vol C Tables 4.2.6.8 and 6.1.1.4'

loop_
_geom_angle_atom_site_label_1
_geom_angle_atom_site_label_2
_geom_angle_atom_site_label_3
_geom_angle
N30 Co1 N14 75.87(6)
N30 Co1 Cl2 116.47(5)
N14 Co1 Cl2 96.94(5)
N30 Co1 Cl3 127.23(5)
N14 Co1 Cl3 98.61(5)
Cl2 Co1 Cl3 116.29(2)
N30 Co1 N25 74.58(6)
N14 Co1 N25 150.44(6)
Cl2 Co1 N25 96.61(5)
Cl3 Co1 N25 98.71(5)
C26 N25 C19 119.08(17)
C26 N25 Co1 113.44(14)
C19 N25 Co1 127.48(13)
C15 N14 C8 119.93(18)
C15 N14 Co1 114.07(13)
C8 N14 Co1 126.00(13)
C11 C12 C13 121.3(2)
N25 C26 C35 116.76(17)
N25 C26 C27 125.8(2)
C35 C26 C27 117.46(19)
C31 N30 C35 120.03(18)
C31 N30 Co1 119.13(13)
C35 N30 Co1 120.81(14)
C12 C11 C10 119.8(2)
C24 C19 C20 122.1(2)
C24 C19 N25 118.99(19)
C20 C19 N25 118.9(2)
C10 C9 C8 117.4(2)
C10 C9 C18 120.50(19)
C8 C9 C18 121.98(19)
N30 C35 C34 121.1(2)
N30 C35 C26 114.38(18)
C34 C35 C26 124.46(18)
C13 C8 C9 122.05(19)
C13 C8 N14 118.83(18)
C9 C8 N14 119.11(18)
C11 C10 C9 121.5(2)
C8 C13 C12 117.8(2)
C8 C13 C17 121.83(19)
C12 C13 C17 120.3(2)
C23 C24 C19 117.7(2)
C23 C24 C28 120.4(2)
C19 C24 C28 121.9(2)
C31 C32 C33 118.4(2)
N30 C31 C32 121.56(18)
N30 C31 C15 114.80(18)
C32 C31 C15 123.64(19)
C34 C33 C32 119.9(2)
N14 C15 C16 125.70(19)
N14 C15 C31 116.03(18)
C16 C15 C31 118.27(19)
C33 C34 C35 119.0(2)
C21 C20 C19 117.6(2)
C21 C20 C29 120.7(2)
C19 C20 C29 121.7(2)
C22 C23 C24 121.8(2)
C22 C21 C20 121.3(2)
C5 C6 Cl7 112.5(2)
C23 C22 C21 119.6(2)
C6 C5 Cl4 112.5(2)

loop_
_geom_bond_atom_site_label_1
_geom_bond_atom_site_label_2
_geom_bond_distance
Co1 N30 2.0297(17)
Co1 N14 2.2251(17)
Co1 Cl2 2.2592(6)
Co1 Cl3 2.2670(6)
Co1 N25 2.2834(16)
Cl7 C6 1.772(3)
Cl4 C5 1.765(3)
N25 C26 1.275(3)
N25 C19 1.439(3)
N14 C15 1.281(3)
N14 C8 1.443(2)
C12 C11 1.376(3)
C12 C13 1.396(3)
C26 C35 1.489(3)
C26 C27 1.502(3)
N30 C31 1.340(3)
N30 C35 1.347(2)
C11 C10 1.379(4)
C19 C24 1.393(3)
C19 C20 1.398(3)
C9 C10 1.394(3)
C9 C8 1.403(3)
C9 C18 1.501(3)
C35 C34 1.383(3)
C28 C24 1.508(3)
C8 C13 1.393(3)
C13 C17 1.502(3)
C24 C23 1.387(3)
C32 C31 1.386(3)
C32 C33 1.389(3)
C31 C15 1.495(3)
C33 C34 1.376(3)
C15 C16 1.485(3)
C20 C21 1.390(3)
C20 C29 1.497(3)
C23 C22 1.371(4)
C21 C22 1.382(4)
C6 C5 1.481(4)
